data_9002975
loop_
_publ_author_name
'Thompson, R. M.'
'Downs, R. T.'

_publ_section_title
;
 Model pyroxenes I: Ideal pyroxene topologies Pyroxene #46b based on stacking
 sequence ABABCABACABC
;
_journal_name_full 'American Mineralogist'
_journal_page_first 653
_journal_page_last 666
_journal_paper_doi 10.2138/am-2003-0419
_journal_volume 88
_journal_year 2003
_chemical_formula_structural Mg2(Si2O6)
_chemical_formula_sum 'Mg O3 Si'
_chemical_name_mineral Pyroxene-ideal
_space_group_IT_number 7
_symmetry_space_group_name_Hall 'P -2yc'
_symmetry_space_group_name_H-M 'P 1 c 1'
_cell_angle_alpha 90
_cell_angle_beta 90.
_cell_angle_gamma 90
_cell_formula_units_Z 24
_cell_length_a 19.5959179423
_cell_length_b 6
_cell_length_c 3.46410161514
_cell_volume 407.294
_exptl_crystal_density_diffrn 9.823
_cod_original_formula_sum 'Mg Si O3'
_cod_struct_determination_method theoretical
_cod_database_code 9002975

loop_
_symmetry_equiv_pos_as_xyz
x,y,z
x,-y,1/2+z

loop_
_atom_site_label
_atom_site_fract_x
_atom_site_fract_y
_atom_site_fract_z
Mg1a 0.04167 0.58333 0.16667
Mg2a 0.04167 0.25000 0.16667
SiA 0.10417 0.08333 0.00000
SiB 0.14583 0.41667 0.33333
Mg1b 0.20833 0.08333 0.66667
Mg2b 0.20833 0.25000 0.16667
SiC 0.27083 0.58333 0.16667
SiD 0.31250 0.08333 0.33333
Mg1c 0.37500 0.41667 0.33333
Mg2c 0.37500 0.25000 0.83333
SiE 0.43750 0.08333 0.33333
SiF 0.47917 0.41667 0.00000
Mg1d 0.54167 0.08333 0.66667
Mg2d 0.54167 0.25000 0.16667
SiG 0.60417 0.58333 0.16667
SiH 0.64583 0.08333 0.00000
Mg1e 0.70833 0.41667 0.33333
Mg2e 0.70833 0.25000 0.83333
SiJ 0.77083 0.08333 0.33333
SiK 0.81250 0.41667 0.00000
Mg1f 0.87500 0.08333 0.00000
Mg2f 0.87500 0.25000 0.50000
SiL 0.93750 0.58333 0.50000
SiM 0.97917 0.91667 0.16667
O1A 0.16667 0.08333 0.00000
O2A 0.08333 0.25000 0.83333
O3A 0.08333 0.08333 0.33333
O1B 0.08333 0.41667 0.33333
O2B 0.16667 0.25000 0.50000
O3B 0.16667 0.41667 0.00000
O1C 0.33333 0.58333 0.16667
O2C 0.25000 0.75000 0.33333
O3C 0.25000 0.41667 0.33333
O1D 0.25000 0.08333 0.33333
O2D 0.33333 0.25000 0.16667
O3D 0.33333 0.08333 0.66667
O1E 0.50000 0.08333 0.33333
O2E 0.41667 0.25000 0.50000
O3E 0.41667 0.08333 0.00000
O1F 0.41667 0.41667 0.00000
O2F 0.50000 0.75000 0.33333
O3F 0.50000 0.41667 0.33333
O1G 0.66667 0.58333 0.16667
O2G 0.58333 0.25000 0.50000
O3G 0.58333 0.41667 0.00000
O1H 0.58333 0.08333 0.00000
O2H 0.66667 0.25000 0.16667
O3H 0.66667 0.08333 0.66667
O1J 0.83333 0.08333 0.33333
O2J 0.75000 0.25000 0.50000
O3J 0.75000 0.08333 0.00000
O1K 0.75000 0.41667 0.00000
O2K 0.83333 0.75000 0.33333
O3K 0.83333 0.41667 0.33333
O1L 0.00000 0.41667 0.00000
O2L 0.91667 0.25000 0.16667
O3L 0.91667 0.58333 0.16667
O1M 0.91667 0.08333 0.66667
O2M 0.00000 0.25000 0.50000
O3M 0.00000 0.08333 0.00000

loop_
_cod_changelog_entry_id
_cod_changelog_entry_author
_cod_changelog_entry_date
_cod_changelog_entry_text
1 'Vaitkus, Antanas' 2023-12-31T02:48:00+02:00
;
 Corrected the z coordinate of atom site 'SiA' after consulting the updated
 version of AMCSD entry 0003064. Added the _cell_formula_units_Z data item.
;

loop_
_cod_entry_issue_id
_cod_entry_issue_author
_cod_entry_issue_date
_cod_entry_issue_severity
_cod_entry_issue_origin
_cod_entry_issue_description
1 AMCSD 2023-12-31T02:48:00+02:00 note upstream
;
 Atoms Mg, Si, and O are assigned to atomic positions just for convenience.
;

loop_
_cod_related_entry_id
_cod_related_entry_database
_cod_related_entry_code
1 AMCSD 0003064
